data_7135941
loop_
_publ_author_name
'Rani, Himani'
'Hussain , Yaseen'
'Chauhan, Pankaj'

_publ_section_title
;
 Accessing thiophene-fused furans via visible light photoredoxcatalyzed
 [3+2]-annulation reaction
;
_journal_name_full 'Chemical Communications'
_journal_paper_doi 10.1039/D6CC02260J
_journal_year 2026
_chemical_formula_sum 'C16 H10 O S'
_chemical_formula_weight 250.30
_space_group_crystal_system monoclinic
_space_group_IT_number 14
_space_group_name_Hall '-P 2ybc'
_space_group_name_H-M_alt 'P 1 21/c 1'
_atom_sites_solution_hydrogens geom
_audit_creation_method SHELXL-2018/3
_audit_update_record
;
2026-04-13 deposited with the CCDC.	2026-06-15 downloaded from the CCDC.
;
_cell_angle_alpha 90
_cell_angle_beta 109.053(2)
_cell_angle_gamma 90
_cell_formula_units_Z 8
_cell_length_a 18.2171(12)
_cell_length_b 5.8641(4)
_cell_length_c 22.9814(17)
_cell_measurement_reflns_used 9828
_cell_measurement_temperature 100(2)
_cell_measurement_theta_max 28.28
_cell_measurement_theta_min 3.47
_cell_volume 2320.5(3)
_computing_structure_refinement 'SHELXL-2018/3 (Sheldrick, 2018)'
_computing_structure_solution 'SHELXT 2018/2 (Sheldrick, 2018)'
_diffrn_ambient_temperature 100(2)
_diffrn_measured_fraction_theta_full 1.000
_diffrn_measured_fraction_theta_max 0.999
_diffrn_measurement_device_type 'Bruker APEX-II CCD'
_diffrn_measurement_method '\f and \w scans'
_diffrn_radiation_type MoK\a
_diffrn_radiation_wavelength 0.71073
_diffrn_reflns_av_R_equivalents 0.0429
_diffrn_reflns_av_unetI/netI 0.0162
_diffrn_reflns_Laue_measured_fraction_full 1.000
_diffrn_reflns_Laue_measured_fraction_max 0.999
_diffrn_reflns_limit_h_max 24
_diffrn_reflns_limit_h_min -22
_diffrn_reflns_limit_k_max 7
_diffrn_reflns_limit_k_min -7
_diffrn_reflns_limit_l_max 30
_diffrn_reflns_limit_l_min -30
_diffrn_reflns_number 119811
_diffrn_reflns_point_group_measured_fraction_full 1.000
_diffrn_reflns_point_group_measured_fraction_max 0.999
_diffrn_reflns_theta_full 25.242
_diffrn_reflns_theta_max 28.298
_diffrn_reflns_theta_min 1.862
_exptl_absorpt_coefficient_mu 0.260
_exptl_crystal_density_diffrn 1.433
_exptl_crystal_description ,
_exptl_crystal_F_000 1040
_refine_diff_density_max 2.984
_refine_diff_density_min -0.576
_refine_diff_density_rms 0.116
_refine_ls_extinction_method none
_refine_ls_goodness_of_fit_ref 1.064
_refine_ls_hydrogen_treatment constr
_refine_ls_matrix_type full
_refine_ls_number_parameters 325
_refine_ls_number_reflns 5760
_refine_ls_number_restraints 0
_refine_ls_restrained_S_all 1.064
_refine_ls_R_factor_all 0.0661
_refine_ls_R_factor_gt 0.0637
_refine_ls_shift/su_max 0.001
_refine_ls_shift/su_mean 0.000
_refine_ls_structure_factor_coef Fsqd
_refine_ls_weighting_details 'w=1/[\s^2^(Fo^2^)+(0.0846P)^2^+5.8844P] where P=(Fo^2^+2Fc^2^)/3'
_refine_ls_weighting_scheme calc
_refine_ls_wR_factor_gt 0.1730
_refine_ls_wR_factor_ref 0.1757
_reflns_Friedel_coverage 0.000
_reflns_number_gt 5491
_reflns_number_total 5760
_reflns_threshold_expression 'I > 2\s(I)'
_cod_data_source_file d6cc02260j2.cif
_cod_data_source_block mo_hr12_0m
_cod_original_sg_symbol_H-M 'P 21/c'
_cod_database_code 7135941
_shelx_shelxl_version_number 2018/3
_shelx_space_group_comment
;
The symmetry employed for this shelxl refinement is uniquely defined
by the following loop, which should always be used as a source of
symmetry information in preference to the above space-group names.
They are only intended as comments.
;

loop_
_space_group_symop_operation_xyz
'x, y, z'
'-x, y+1/2, -z+1/2'
'-x, -y, -z'
'x, -y-1/2, z-1/2'

loop_
_atom_site_label
_atom_site_type_symbol
_atom_site_fract_x
_atom_site_fract_y
_atom_site_fract_z
_atom_site_U_iso_or_equiv
_atom_site_adp_type
_atom_site_occupancy
_atom_site_site_symmetry_order
_atom_site_calc_flag
_atom_site_refinement_flags_posn
_atom_site_refinement_flags_adp
_atom_site_refinement_flags_occupancy
_atom_site_disorder_assembly
_atom_site_disorder_group
S001 S 1.10878(3) 0.04901(10) 0.68842(3) 0.01938(16) Uani 1 1 d . . . . .
S002 S 0.37997(4) 0.93815(10) 0.63890(3) 0.02074(16) Uani 1 1 d . . . . .
O003 O 0.99985(10) 0.2586(3) 0.58721(8) 0.0181(3) Uani 1 1 d . . . . .
O004 O 0.49087(10) 0.7487(3) 0.59314(8) 0.0196(3) Uani 1 1 d . . . . .
C005 C 0.98318(12) 0.5858(4) 0.63484(10) 0.0153(4) Uani 1 1 d . . . . .
H005 H 0.965038 0.730965 0.642463 0.018 Uiso 1 1 calc R U . . .
C006 C 0.45414(12) 0.5465(4) 0.66239(10) 0.0150(4) Uani 1 1 d . . . . .
C007 C 1.18222(13) 0.1747(4) 0.81159(11) 0.0177(4) Uani 1 1 d . . . . .
H007 H 1.210177 0.035032 0.818964 0.021 Uiso 1 1 calc R U . . .
C008 C 0.51167(13) 0.4163(4) 0.64743(10) 0.0159(4) Uani 1 1 d . . . . .
H008 H 0.531525 0.271324 0.663504 0.019 Uiso 1 1 calc R U . . .
C009 C 1.08828(12) 0.4342(4) 0.74154(10) 0.0153(4) Uani 1 1 d . . . . .
C00A C 0.40513(12) 0.5485(4) 0.70104(10) 0.0152(4) Uani 1 1 d . . . . .
C00B C 1.03925(12) 0.4458(4) 0.67799(10) 0.0146(4) Uani 1 1 d . . . . .
C00C C 1.13016(13) 0.2260(4) 0.75337(10) 0.0156(4) Uani 1 1 d . . . . .
C00D C 0.39606(13) 0.3864(4) 0.74279(10) 0.0172(4) Uani 1 1 d . . . . .
H00D H 0.425949 0.250255 0.750039 0.021 Uiso 1 1 calc R U . . .
C00E C 0.90705(13) 0.5171(4) 0.51929(10) 0.0174(4) Uani 1 1 d . . . . .
C00F C 0.89253(13) 0.3564(4) 0.47195(11) 0.0189(4) Uani 1 1 d . . . . .
H00F H 0.918784 0.213912 0.479297 0.023 Uiso 1 1 calc R U . . .
C00G C 0.96080(13) 0.4690(4) 0.58030(10) 0.0158(4) Uani 1 1 d . . . . .
C00H C 1.04589(13) 0.2547(4) 0.64615(11) 0.0160(4) Uani 1 1 d . . . . .
C00I C 0.53244(13) 0.5425(4) 0.60523(10) 0.0175(4) Uani 1 1 d . . . . .
C00J C 0.34318(14) 0.4254(4) 0.77360(11) 0.0194(5) Uani 1 1 d . . . . .
H00J H 0.336745 0.314705 0.801725 0.023 Uiso 1 1 calc R U . . .
C00K C 0.59565(14) 0.6744(4) 0.53063(11) 0.0201(5) Uani 1 1 d . . . . .
H00K H 0.568160 0.814396 0.526365 0.024 Uiso 1 1 calc R U . . .
C00L C 1.19199(13) 0.3329(4) 0.85828(10) 0.0186(4) Uani 1 1 d . . . . .
H00L H 1.227299 0.301548 0.898160 0.022 Uiso 1 1 calc R U . . .
C00M C 1.09883(13) 0.5893(4) 0.78970(10) 0.0169(4) Uani 1 1 d . . . . .
H00M H 1.070767 0.728817 0.782893 0.020 Uiso 1 1 calc R U . . .
C00N C 0.83967(14) 0.4044(4) 0.41403(11) 0.0199(5) Uani 1 1 d . . . . .
H00N H 0.830057 0.293978 0.382172 0.024 Uiso 1 1 calc R U . . .
C00O C 0.68633(14) 0.4339(4) 0.50263(11) 0.0204(5) Uani 1 1 d . . . . .
H00O H 0.721088 0.410103 0.480095 0.024 Uiso 1 1 calc R U . . .
C00P C 0.36124(13) 0.7520(4) 0.69237(10) 0.0152(4) Uani 1 1 d . . . . .
C00Q C 0.58548(13) 0.5067(5) 0.57039(10) 0.0190(4) Uani 1 1 d . . . . .
C00R C 0.30828(13) 0.7920(4) 0.72347(10) 0.0178(4) Uani 1 1 d . . . . .
H00R H 0.279156 0.929459 0.717258 0.021 Uiso 1 1 calc R U . . .
C00S C 0.44539(13) 0.7414(4) 0.62848(10) 0.0168(4) Uani 1 1 d . . . . .
C00T C 1.15048(13) 0.5386(4) 0.84752(11) 0.0185(4) Uani 1 1 d . . . . .
H00T H 1.157842 0.644527 0.880220 0.022 Uiso 1 1 calc R U . . .
C00U C 0.29914(13) 0.6266(4) 0.76363(11) 0.0200(5) Uani 1 1 d . . . . .
H00U H 0.262652 0.649687 0.784635 0.024 Uiso 1 1 calc R U . . .
C00V C 0.64604(14) 0.6372(4) 0.49711(11) 0.0204(5) Uani 1 1 d . . . . .
H00V H 0.652764 0.752409 0.470237 0.024 Uiso 1 1 calc R U . . .
C00W C 0.62559(15) 0.3001(5) 0.57543(11) 0.0237(5) Uani 1 1 d . . . . .
H00W H 0.618802 0.183880 0.602013 0.028 Uiso 1 1 calc R U . . .
C00X C 0.67552(15) 0.2649(5) 0.54140(11) 0.0234(5) Uani 1 1 d . . . . .
H00X H 0.702382 0.124109 0.544780 0.028 Uiso 1 1 calc R U . . .
C00Y C 0.80088(14) 0.6121(5) 0.40234(11) 0.0206(5) Uani 1 1 d . . . . .
H00Y H 0.764288 0.642833 0.362945 0.025 Uiso 1 1 calc R U . . .
C00Z C 0.86914(14) 0.7286(4) 0.50703(11) 0.0208(5) Uani 1 1 d . . . . .
H00Z H 0.879601 0.840996 0.538458 0.025 Uiso 1 1 calc R U . . .
C010 C 0.81618(14) 0.7747(4) 0.44897(11) 0.0210(5) Uani 1 1 d . . . . .
H010 H 0.790393 0.917866 0.441169 0.025 Uiso 1 1 calc R U . . .

loop_
_atom_site_aniso_label
_atom_site_aniso_U_11
_atom_site_aniso_U_22
_atom_site_aniso_U_33
_atom_site_aniso_U_23
_atom_site_aniso_U_13
_atom_site_aniso_U_12
S001 0.0208(3) 0.0157(3) 0.0205(3) -0.0002(2) 0.0053(2) 0.0036(2)
S002 0.0228(3) 0.0176(3) 0.0223(3) 0.0030(2) 0.0080(2) 0.0036(2)
O003 0.0202(8) 0.0168(8) 0.0170(7) -0.0029(6) 0.0055(6) 0.0008(6)
O004 0.0222(8) 0.0190(8) 0.0181(8) 0.0027(6) 0.0074(6) 0.0001(6)
C005 0.0145(9) 0.0143(10) 0.0176(10) -0.0003(8) 0.0057(8) 0.0010(8)
C006 0.0136(9) 0.0151(10) 0.0137(9) 0.0001(8) 0.0011(8) 0.0000(7)
C007 0.0165(10) 0.0158(10) 0.0203(10) 0.0035(8) 0.0053(8) 0.0002(8)
C008 0.0150(9) 0.0151(10) 0.0155(10) -0.0006(8) 0.0021(8) 0.0006(8)
C009 0.0121(9) 0.0182(10) 0.0156(10) 0.0039(8) 0.0048(8) -0.0003(7)
C00A 0.0131(9) 0.0170(10) 0.0138(9) -0.0022(8) 0.0021(7) -0.0010(7)
C00B 0.0130(9) 0.0160(10) 0.0154(10) 0.0008(8) 0.0056(8) 0.0002(7)
C00C 0.0147(9) 0.0151(10) 0.0170(10) 0.0005(8) 0.0050(8) -0.0019(8)
C00D 0.0161(10) 0.0174(10) 0.0157(10) 0.0003(8) 0.0018(8) 0.0010(8)
C00E 0.0148(10) 0.0230(11) 0.0143(10) 0.0018(8) 0.0045(8) -0.0021(8)
C00F 0.0161(10) 0.0222(11) 0.0182(10) -0.0001(9) 0.0052(8) 0.0004(8)
C00G 0.0154(9) 0.0169(10) 0.0151(10) 0.0007(8) 0.0049(8) 0.0007(8)
C00H 0.0157(9) 0.0138(10) 0.0191(10) 0.0025(8) 0.0065(8) 0.0026(8)
C00I 0.0164(10) 0.0194(11) 0.0156(10) -0.0015(8) 0.0035(8) -0.0006(8)
C00J 0.0192(10) 0.0215(11) 0.0167(10) 0.0020(8) 0.0046(8) -0.0031(9)
C00K 0.0187(10) 0.0204(11) 0.0208(11) -0.0012(9) 0.0061(8) -0.0020(9)
C00L 0.0167(10) 0.0208(11) 0.0162(10) 0.0029(8) 0.0026(8) -0.0028(8)
C00M 0.0153(10) 0.0180(10) 0.0182(10) 0.0027(8) 0.0067(8) 0.0002(8)
C00N 0.0195(10) 0.0240(11) 0.0158(10) -0.0025(9) 0.0051(8) -0.0027(9)
C00O 0.0171(10) 0.0275(12) 0.0166(10) -0.0025(9) 0.0056(8) -0.0019(9)
C00P 0.0148(9) 0.0149(10) 0.0141(9) 0.0000(8) 0.0023(7) -0.0017(8)
C00Q 0.0157(10) 0.0264(12) 0.0142(9) -0.0033(9) 0.0040(8) -0.0040(9)
C00R 0.0147(9) 0.0181(10) 0.0193(10) -0.0024(8) 0.0036(8) 0.0014(8)
C00S 0.0178(10) 0.0156(10) 0.0151(9) 0.0001(8) 0.0027(8) 0.0024(8)
C00T 0.0180(10) 0.0213(11) 0.0163(10) -0.0006(8) 0.0056(8) -0.0032(8)
C00U 0.0166(10) 0.0254(12) 0.0185(10) -0.0029(9) 0.0064(8) -0.0027(9)
C00V 0.0202(10) 0.0220(11) 0.0191(10) 0.0018(9) 0.0066(8) -0.0035(9)
C00W 0.0264(12) 0.0271(12) 0.0182(11) 0.0051(9) 0.0079(9) 0.0016(10)
C00X 0.0234(11) 0.0254(12) 0.0208(11) 0.0012(9) 0.0063(9) 0.0043(9)
C00Y 0.0185(10) 0.0267(12) 0.0152(10) 0.0027(9) 0.0036(8) -0.0026(9)
C00Z 0.0223(11) 0.0233(12) 0.0166(10) -0.0014(9) 0.0061(9) -0.0001(9)
C010 0.0201(10) 0.0214(11) 0.0211(11) 0.0021(9) 0.0062(9) 0.0014(9)

loop_
_atom_type_symbol
_atom_type_description
_atom_type_scat_dispersion_real
_atom_type_scat_dispersion_imag
_atom_type_scat_source
C C 0.0033 0.0016 'International Tables Vol C Tables 4.2.6.8 and 6.1.1.4'
H H 0.0000 0.0000 'International Tables Vol C Tables 4.2.6.8 and 6.1.1.4'
O O 0.0106 0.0060 'International Tables Vol C Tables 4.2.6.8 and 6.1.1.4'
S S 0.1246 0.1234 'International Tables Vol C Tables 4.2.6.8 and 6.1.1.4'

loop_
_geom_angle_atom_site_label_1
_geom_angle_atom_site_label_2
_geom_angle_atom_site_label_3
_geom_angle
_geom_angle_site_symmetry_1
_geom_angle_site_symmetry_3
_geom_angle_publ_flag
C00H S001 C00C 89.29(11) . . ?
C00S S002 C00P 88.99(11) . . ?
C00H O003 C00G 104.81(17) . . ?
C00S O004 C00I 104.68(18) . . ?
C00G C005 C00B 106.3(2) . . ?
C00G C005 H005 126.9 . . ?
C00B C005 H005 126.9 . . ?
C00S C006 C008 105.6(2) . . ?
C00S C006 C00A 111.3(2) . . ?
C008 C006 C00A 143.1(2) . . ?
C00L C007 C00C 118.2(2) . . ?
C00L C007 H007 120.9 . . ?
C00C C007 H007 120.9 . . ?
C00I C008 C006 106.0(2) . . ?
C00I C008 H008 127.0 . . ?
C006 C008 H008 127.0 . . ?
C00M C009 C00C 118.9(2) . . ?
C00M C009 C00B 130.6(2) . . ?
C00C C009 C00B 110.5(2) . . ?
C00D C00A C00P 118.8(2) . . ?
C00D C00A C006 130.5(2) . . ?
C00P C00A C006 110.68(19) . . ?
C00H C00B C005 105.5(2) . . ?
C00H C00B C009 111.7(2) . . ?
C005 C00B C009 142.7(2) . . ?
C007 C00C C009 121.6(2) . . ?
C007 C00C S001 125.45(18) . . ?
C009 C00C S001 112.97(16) . . ?
C00J C00D C00A 119.7(2) . . ?
C00J C00D H00D 120.2 . . ?
C00A C00D H00D 120.2 . . ?
C00F C00E C00Z 119.0(2) . . ?
C00F C00E C00G 121.1(2) . . ?
C00Z C00E C00G 119.9(2) . . ?
C00N C00F C00E 120.2(2) . . ?
C00N C00F H00F 119.9 . . ?
C00E C00F H00F 119.9 . . ?
C005 C00G O003 110.30(19) . . ?
C005 C00G C00E 133.8(2) . . ?
O003 C00G C00E 115.9(2) . . ?
O003 C00H C00B 113.08(19) . . ?
O003 C00H S001 131.41(17) . . ?
C00B C00H S001 115.48(18) . . ?
C008 C00I O004 110.5(2) . . ?
C008 C00I C00Q 134.3(2) . . ?
O004 C00I C00Q 115.2(2) . . ?
C00D C00J C00U 120.7(2) . . ?
C00D C00J H00J 119.7 . . ?
C00U C00J H00J 119.7 . . ?
C00V C00K C00Q 120.2(2) . . ?
C00V C00K H00K 119.9 . . ?
C00Q C00K H00K 119.9 . . ?
C007 C00L C00T 120.9(2) . . ?
C007 C00L H00L 119.5 . . ?
C00T C00L H00L 119.5 . . ?
C00T C00M C009 119.6(2) . . ?
C00T C00M H00M 120.2 . . ?
C009 C00M H00M 120.2 . . ?
C00Y C00N C00F 120.7(2) . . ?
C00Y C00N H00N 119.6 . . ?
C00F C00N H00N 119.6 . . ?
C00V C00O C00X 119.4(2) . . ?
C00V C00O H00O 120.3 . . ?
C00X C00O H00O 120.3 . . ?
C00R C00P C00A 121.6(2) . . ?
C00R C00P S002 125.31(18) . . ?
C00A C00P S002 113.12(17) . . ?
C00K C00Q C00W 119.1(2) . . ?
C00K C00Q C00I 120.8(2) . . ?
C00W C00Q C00I 120.1(2) . . ?
C00U C00R C00P 118.5(2) . . ?
C00U C00R H00R 120.8 . . ?
C00P C00R H00R 120.8 . . ?
O004 C00S C006 113.2(2) . . ?
O004 C00S S002 130.86(18) . . ?
C006 C00S S002 115.92(18) . . ?
C00M C00T C00L 120.8(2) . . ?
C00M C00T H00T 119.6 . . ?
C00L C00T H00T 119.6 . . ?
C00R C00U C00J 120.7(2) . . ?
C00R C00U H00U 119.7 . . ?
C00J C00U H00U 119.7 . . ?
C00O C00V C00K 120.6(2) . . ?
C00O C00V H00V 119.7 . . ?
C00K C00V H00V 119.7 . . ?
C00X C00W C00Q 120.0(2) . . ?
C00X C00W H00W 120.0 . . ?
C00Q C00W H00W 120.0 . . ?
C00O C00X C00W 120.6(2) . . ?
C00O C00X H00X 119.7 . . ?
C00W C00X H00X 119.7 . . ?
C00N C00Y C010 119.3(2) . . ?
C00N C00Y H00Y 120.3 . . ?
C010 C00Y H00Y 120.3 . . ?
C010 C00Z C00E 120.3(2) . . ?
C010 C00Z H00Z 119.8 . . ?
C00E C00Z H00Z 119.8 . . ?
C00Y C010 C00Z 120.4(2) . . ?
C00Y C010 H010 119.8 . . ?
C00Z C010 H010 119.8 . . ?

loop_
_geom_bond_atom_site_label_1
_geom_bond_atom_site_label_2
_geom_bond_distance
_geom_bond_site_symmetry_2
_geom_bond_publ_flag
S001 C00H 1.728(2) . ?
S001 C00C 1.754(2) . ?
S002 C00S 1.731(2) . ?
S002 C00P 1.758(2) . ?
O003 C00H 1.340(3) . ?
O003 C00G 1.407(3) . ?
O004 C00S 1.337(3) . ?
O004 C00I 1.405(3) . ?
C005 C00G 1.368(3) . ?
C005 C00B 1.428(3) . ?
C005 H005 0.9500 . ?
C006 C00S 1.363(3) . ?
C006 C008 1.427(3) . ?
C006 C00A 1.451(3) . ?
C007 C00L 1.385(3) . ?
C007 C00C 1.397(3) . ?
C007 H007 0.9500 . ?
C008 C00I 1.368(3) . ?
C008 H008 0.9500 . ?
C009 C00M 1.397(3) . ?
C009 C00C 1.418(3) . ?
C009 C00B 1.444(3) . ?
C00A C00D 1.398(3) . ?
C00A C00P 1.414(3) . ?
C00B C00H 1.365(3) . ?
C00D C00J 1.388(3) . ?
C00D H00D 0.9500 . ?
C00E C00F 1.398(3) . ?
C00E C00Z 1.403(3) . ?
C00E C00G 1.452(3) . ?
C00F C00N 1.394(3) . ?
C00F H00F 0.9500 . ?
C00I C00Q 1.457(3) . ?
C00J C00U 1.403(4) . ?
C00J H00J 0.9500 . ?
C00K C00V 1.395(3) . ?
C00K C00Q 1.395(3) . ?
C00K H00K 0.9500 . ?
C00L C00T 1.402(3) . ?
C00L H00L 0.9500 . ?
C00M C00T 1.387(3) . ?
C00M H00M 0.9500 . ?
C00N C00Y 1.389(4) . ?
C00N H00N 0.9500 . ?
C00O C00V 1.384(4) . ?
C00O C00X 1.389(4) . ?
C00O H00O 0.9500 . ?
C00P C00R 1.395(3) . ?
C00Q C00W 1.400(4) . ?
C00R C00U 1.386(3) . ?
C00R H00R 0.9500 . ?
C00T H00T 0.9500 . ?
C00U H00U 0.9500 . ?
C00V H00V 0.9500 . ?
C00W C00X 1.395(3) . ?
C00W H00W 0.9500 . ?
C00X H00X 0.9500 . ?
C00Y C010 1.393(3) . ?
C00Y H00Y 0.9500 . ?
C00Z C010 1.394(3) . ?
C00Z H00Z 0.9500 . ?
C010 H010 0.9500 . ?

loop_
_geom_torsion_atom_site_label_1
_geom_torsion_atom_site_label_2
_geom_torsion_atom_site_label_3
_geom_torsion_atom_site_label_4
_geom_torsion
_geom_torsion_site_symmetry_1
_geom_torsion_site_symmetry_2
_geom_torsion_site_symmetry_3
_geom_torsion_site_symmetry_4
_geom_torsion_publ_flag
C00S C006 C008 C00I -0.5(2) . . . . ?
C00A C006 C008 C00I -177.8(3) . . . . ?
C00S C006 C00A C00D -179.7(2) . . . . ?
C008 C006 C00A C00D -2.5(5) . . . . ?
C00S C006 C00A C00P 0.5(3) . . . . ?
C008 C006 C00A C00P 177.6(3) . . . . ?
C00G C005 C00B C00H -0.4(2) . . . . ?
C00G C005 C00B C009 -178.6(3) . . . . ?
C00M C009 C00B C00H -179.5(2) . . . . ?
C00C C009 C00B C00H 0.1(3) . . . . ?
C00M C009 C00B C005 -1.4(5) . . . . ?
C00C C009 C00B C005 178.1(3) . . . . ?
C00L C007 C00C C009 0.3(3) . . . . ?
C00L C007 C00C S001 -179.44(17) . . . . ?
C00M C009 C00C C007 -0.9(3) . . . . ?
C00B C009 C00C C007 179.5(2) . . . . ?
C00M C009 C00C S001 178.86(17) . . . . ?
C00B C009 C00C S001 -0.7(2) . . . . ?
C00H S001 C00C C007 -179.3(2) . . . . ?
C00H S001 C00C C009 0.90(17) . . . . ?
C00P C00A C00D C00J 1.6(3) . . . . ?
C006 C00A C00D C00J -178.3(2) . . . . ?
C00Z C00E C00F C00N -1.6(3) . . . . ?
C00G C00E C00F C00N 178.9(2) . . . . ?
C00B C005 C00G O003 0.6(2) . . . . ?
C00B C005 C00G C00E -179.3(2) . . . . ?
C00H O003 C00G C005 -0.6(2) . . . . ?
C00H O003 C00G C00E 179.34(19) . . . . ?
C00F C00E C00G C005 -176.5(2) . . . . ?
C00Z C00E C00G C005 4.0(4) . . . . ?
C00F C00E C00G O003 3.5(3) . . . . ?
C00Z C00E C00G O003 -176.0(2) . . . . ?
C00G O003 C00H C00B 0.4(2) . . . . ?
C00G O003 C00H S001 178.15(18) . . . . ?
C005 C00B C00H O003 0.0(3) . . . . ?
C009 C00B C00H O003 178.79(18) . . . . ?
C005 C00B C00H S001 -178.15(15) . . . . ?
C009 C00B C00H S001 0.7(3) . . . . ?
C00C S001 C00H O003 -178.6(2) . . . . ?
C00C S001 C00H C00B -0.90(19) . . . . ?
C006 C008 C00I O004 0.5(2) . . . . ?
C006 C008 C00I C00Q -177.9(2) . . . . ?
C00S O004 C00I C008 -0.2(2) . . . . ?
C00S O004 C00I C00Q 178.47(19) . . . . ?
C00A C00D C00J C00U -0.5(3) . . . . ?
C00C C007 C00L C00T 0.3(3) . . . . ?
C00C C009 C00M C00T 0.9(3) . . . . ?
C00B C009 C00M C00T -179.6(2) . . . . ?
C00E C00F C00N C00Y 0.2(4) . . . . ?
C00D C00A C00P C00R -1.3(3) . . . . ?
C006 C00A C00P C00R 178.5(2) . . . . ?
C00D C00A C00P S002 179.55(17) . . . . ?
C006 C00A C00P S002 -0.6(2) . . . . ?
C00S S002 C00P C00R -178.7(2) . . . . ?
C00S S002 C00P C00A 0.41(17) . . . . ?
C00V C00K C00Q C00W -0.9(4) . . . . ?
C00V C00K C00Q C00I -179.4(2) . . . . ?
C008 C00I C00Q C00K -178.6(2) . . . . ?
O004 C00I C00Q C00K 3.1(3) . . . . ?
C008 C00I C00Q C00W 3.0(4) . . . . ?
O004 C00I C00Q C00W -175.3(2) . . . . ?
C00A C00P C00R C00U 0.0(3) . . . . ?
S002 C00P C00R C00U 178.99(17) . . . . ?
C00I O004 C00S C006 -0.1(3) . . . . ?
C00I O004 C00S S002 178.48(18) . . . . ?
C008 C006 C00S O004 0.4(3) . . . . ?
C00A C006 C00S O004 178.63(18) . . . . ?
C008 C006 C00S S002 -178.41(15) . . . . ?
C00A C006 C00S S002 -0.2(3) . . . . ?
C00P S002 C00S O004 -178.7(2) . . . . ?
C00P S002 C00S C006 -0.11(19) . . . . ?
C009 C00M C00T C00L -0.3(3) . . . . ?
C007 C00L C00T C00M -0.3(3) . . . . ?
C00P C00R C00U C00J 1.1(3) . . . . ?
C00D C00J C00U C00R -0.9(4) . . . . ?
C00X C00O C00V C00K 0.8(4) . . . . ?
C00Q C00K C00V C00O 0.2(4) . . . . ?
C00K C00Q C00W C00X 0.6(4) . . . . ?
C00I C00Q C00W C00X 179.1(2) . . . . ?
C00V C00O C00X C00W -1.1(4) . . . . ?
C00Q C00W C00X C00O 0.4(4) . . . . ?
C00F C00N C00Y C010 1.0(4) . . . . ?
C00F C00E C00Z C010 1.8(3) . . . . ?
C00G C00E C00Z C010 -178.6(2) . . . . ?
C00N C00Y C010 C00Z -0.8(4) . . . . ?
C00E C00Z C010 C00Y -0.6(4) . . . . ?
